data_4022525
loop_
_publ_author_name
'Chrystel Lopin'
'G\'eraldine Gouhier'
'Arnaud Gautier'
'Serge R. Piettre'

_publ_section_title
;
 Phosphonyl, Phosphonothioyl, Phosphonodithioyl, and Phosphonotrithioyl
 Radicals: Generation and Study of Their Addition onto Alkenes
;
_journal_name_full 'Journal of Organic Chemistry'
_journal_page_first 9916
_journal_page_last 9923
_journal_paper_doi 10.1021/jo0348064
_journal_volume 68
_journal_year 2003
_chemical_formula_moiety 'C9 H11 O2 P S Se'
_chemical_formula_sum 'C9 H11 O2 P S Se'
_chemical_formula_weight 293.17
_chemical_name_systematic
;

  ?

;
_space_group_IT_number 4
_symmetry_cell_setting monoclinic
_symmetry_space_group_name_Hall 'P 2yb'
_symmetry_space_group_name_H-M 'P 1 21 1'
_atom_sites_solution_hydrogens geom
_atom_sites_solution_primary direct
_atom_sites_solution_secondary difmap
_audit_creation_method SHELXL-97
_cell_angle_alpha 90.00
_cell_angle_beta 100.3690(10)
_cell_angle_gamma 90.00
_cell_formula_units_Z 16
_cell_length_a 9.4802(5)
_cell_length_b 19.4176(11)
_cell_length_c 26.1541(16)
_cell_measurement_temperature 296(2)
_cell_volume 4735.9(5)
_computing_structure_refinement 'SHELXL-97 (Sheldrick, 1997)'
_computing_structure_solution 'SHELXS-97 (Sheldrick, 1990)'
_diffrn_ambient_temperature 296(2)
_diffrn_measured_fraction_theta_full 0.994
_diffrn_measured_fraction_theta_max 0.994
_diffrn_radiation_monochromator graphite
_diffrn_radiation_source 'fine-focus sealed tube'
_diffrn_radiation_type MoK\a
_diffrn_radiation_wavelength 0.71073
_diffrn_reflns_av_R_equivalents 0.0490
_diffrn_reflns_av_sigmaI/netI 0.1665
_diffrn_reflns_limit_h_max 11
_diffrn_reflns_limit_h_min -11
_diffrn_reflns_limit_k_max 24
_diffrn_reflns_limit_k_min -24
_diffrn_reflns_limit_l_max 32
_diffrn_reflns_limit_l_min -32
_diffrn_reflns_number 38232
_diffrn_reflns_theta_full 26.46
_diffrn_reflns_theta_max 26.46
_diffrn_reflns_theta_min 1.31
_exptl_absorpt_coefficient_mu 3.455
_exptl_crystal_density_diffrn 1.645
_exptl_crystal_density_method 'not measured'
_exptl_crystal_F_000 2336
_exptl_crystal_size_max 0.5
_exptl_crystal_size_mid 0.04
_exptl_crystal_size_min 0.03
_refine_diff_density_max 0.628
_refine_diff_density_min -0.371
_refine_diff_density_rms 0.059
_refine_ls_abs_structure_details 'Flack H D (1983), Acta Cryst. A39, 876-881'
_refine_ls_abs_structure_Flack 0.005(5)
_refine_ls_extinction_method none
_refine_ls_goodness_of_fit_ref 0.722
_refine_ls_hydrogen_treatment mixed
_refine_ls_matrix_type full
_refine_ls_number_parameters 1009
_refine_ls_number_reflns 19219
_refine_ls_number_restraints 17
_refine_ls_restrained_S_all 0.723
_refine_ls_R_factor_all 0.1149
_refine_ls_R_factor_gt 0.0432
_refine_ls_shift/su_max 0.001
_refine_ls_shift/su_mean 0.000
_refine_ls_structure_factor_coef Fsqd
_refine_ls_weighting_details 'calc w=1/[\s^2^(Fo^2^)+(0.0159P)^2^+0.0000P] where P=(Fo^2^+2Fc^2^)/3'
_refine_ls_weighting_scheme calc
_refine_ls_wR_factor_gt 0.0628
_refine_ls_wR_factor_ref 0.0712
_reflns_number_gt 8289
_reflns_number_total 19219
_reflns_threshold_expression >2sigma(I)
_cod_data_source_file jo0348064si20030708_125937.cif
_cod_data_source_block ggso2cs
_cod_depositor_comments
;
The following automatic conversions were performed:
'_symmetry_cell_setting' value 'Monoclinic' changed to 'monoclinic'
according to '/home/saulius/struct/CIF-dictionaries/cif_core.dic'
dictionary named 'cif_core.dic' version 2.4.1 from 2010-06-29.

Automatic conversion script
Id: cif_fix_enum 1527 2010-12-29 10:47:43Z saulius 
;
_cod_original_sg_symbol_H-M 'P 21'
_cod_database_code 4022525

loop_
_symmetry_equiv_pos_as_xyz
'x, y, z'
'-x, y+1/2, -z'

loop_
_atom_site_label
_atom_site_type_symbol
_atom_site_fract_x
_atom_site_fract_y
_atom_site_fract_z
_atom_site_U_iso_or_equiv
_atom_site_adp_type
_atom_site_occupancy
_atom_site_symmetry_multiplicity
_atom_site_calc_flag
_atom_site_refinement_flags
Se1 Se 0.04367(9) 0.42834(4) 0.91025(3) 0.0666(3) Uani 1 1 d .
P11 P 0.1937(2) 0.33841(10) 0.91919(8) 0.0484(5) Uani 1 1 d .
S11 S 0.1701(2) 0.27238(11) 0.86521(8) 0.0735(7) Uani 1 1 d .
O12 O 0.3502(4) 0.3658(2) 0.93024(19) 0.0551(14) Uani 1 1 d .
O13 O 0.1626(5) 0.3100(2) 0.97150(18) 0.0535(14) Uani 1 1 d .
C11 C 0.0931(10) 0.4687(5) 0.8497(4) 0.068(3) Uani 1 1 d .
C12 C 0.0270(10) 0.4490(5) 0.8007(5) 0.102(3) Uani 1 1 d .
H12 H -0.0372 0.4124 0.7962 0.122 Uiso 1 1 calc R
C13 C 0.0584(12) 0.4855(8) 0.7572(5) 0.131(5) Uani 1 1 d .
H13 H 0.0156 0.4722 0.7238 0.157 Uiso 1 1 calc R
C14 C 0.1481(14) 0.5384(7) 0.7636(5) 0.120(5) Uani 1 1 d .
H14 H 0.1671 0.5618 0.7346 0.144 Uiso 1 1 calc R
C15 C 0.2133(12) 0.5594(5) 0.8121(5) 0.103(4) Uani 1 1 d .
H15 H 0.2737 0.5975 0.8155 0.124 Uiso 1 1 calc R
C16 C 0.1904(10) 0.5246(5) 0.8558(4) 0.087(3) Uani 1 1 d .
H16 H 0.2379 0.5375 0.8887 0.104 Uiso 1 1 calc R
C17 C 0.3975(8) 0.4040(4) 0.9783(4) 0.086(3) Uani 1 1 d .
H17A H 0.3499 0.4484 0.9760 0.104 Uiso 1 1 calc R
H17B H 0.5000 0.4120 0.9827 0.104 Uiso 1 1 calc R
C18 C 0.3644(9) 0.3651(4) 1.0247(3) 0.079(3) Uani 1 1 d .
H18A H 0.4182 0.3224 1.0286 0.095 Uiso 1 1 calc R
H18B H 0.3951 0.3923 1.0559 0.095 Uiso 1 1 calc R
C19 C 0.2083(8) 0.3494(4) 1.0196(3) 0.062(2) Uani 1 1 d .
H19A H 0.1913 0.3228 1.0493 0.074 Uiso 1 1 calc R
H19B H 0.1539 0.3919 1.0184 0.074 Uiso 1 1 calc R
Se2 Se 0.80403(9) 0.56401(5) 0.89217(4) 0.0856(3) Uani 1 1 d .
P21 P 0.6644(2) 0.64964(11) 0.91044(8) 0.0561(6) Uani 1 1 d .
S21 S 0.5951(2) 0.71225(12) 0.85553(8) 0.0819(7) Uani 1 1 d .
O22 O 0.7684(4) 0.6838(2) 0.95671(19) 0.0536(13) Uani 1 1 d .
O23 O 0.5395(4) 0.6167(2) 0.93424(19) 0.0583(14) Uani 1 1 d .
C21 C 0.6657(8) 0.5184(4) 0.8417(3) 0.055(2) Uani 1 1 d .
C22 C 0.5840(9) 0.4671(4) 0.8563(3) 0.060(2) Uani 1 1 d .
H22 H 0.5945 0.4554 0.8913 0.073 Uiso 1 1 calc R
C23 C 0.4856(9) 0.4321(4) 0.8203(4) 0.076(3) Uani 1 1 d .
H23 H 0.4313 0.3966 0.8307 0.091 Uiso 1 1 calc R
C24 C 0.4689(10) 0.4505(5) 0.7683(4) 0.084(3) Uani 1 1 d .
H24 H 0.4007 0.4282 0.7438 0.101 Uiso 1 1 calc R
C25 C 0.5493(11) 0.4994(5) 0.7534(3) 0.083(3) Uani 1 1 d .
H25 H 0.5390 0.5105 0.7184 0.100 Uiso 1 1 calc R
C26 C 0.6504(9) 0.5351(4) 0.7899(4) 0.078(3) Uani 1 1 d .
H26 H 0.7063 0.5696 0.7791 0.093 Uiso 1 1 calc R
C27 C 0.7975(8) 0.6481(4) 1.0074(3) 0.063(2) Uani 1 1 d .
H27A H 0.8561 0.6077 1.0047 0.076 Uiso 1 1 calc R
H27B H 0.8510 0.6785 1.0333 0.076 Uiso 1 1 calc R
C28 C 0.6641(8) 0.6270(4) 1.0242(3) 0.076(3) Uani 1 1 d .
H28A H 0.6101 0.6676 1.0304 0.092 Uiso 1 1 calc R
H28B H 0.6870 0.6015 1.0565 0.092 Uiso 1 1 calc R
C29 C 0.5757(8) 0.5835(4) 0.9843(3) 0.073(3) Uani 1 1 d .
H29A H 0.6273 0.5413 0.9804 0.088 Uiso 1 1 calc R
H29B H 0.4879 0.5712 0.9962 0.088 Uiso 1 1 calc R
Se3 Se 0.54022(9) 0.39663(4) 0.35755(3) 0.0675(3) Uani 1 1 d .
P31 P 0.7351(2) 0.40945(11) 0.42008(8) 0.0526(6) Uani 1 1 d .
S31 S 0.7930(2) 0.33263(11) 0.46354(8) 0.0755(7) Uani 1 1 d .
O32 O 0.8599(5) 0.4360(3) 0.39282(17) 0.0591(14) Uani 1 1 d .
O33 O 0.6895(5) 0.4736(2) 0.44882(17) 0.0537(13) Uani 1 1 d .
C31 C 0.5841(8) 0.3097(4) 0.3299(3) 0.058(2) Uani 1 1 d D
C32 C 0.5256(9) 0.2510(5) 0.3474(3) 0.080(3) Uani 1 1 d D
H32 H 0.4735 0.2534 0.3742 0.096 Uiso 1 1 calc R
C33 C 0.5463(11) 0.1874(5) 0.3237(5) 0.107(4) Uani 1 1 d D
H33 H 0.5088 0.1473 0.3355 0.128 Uiso 1 1 calc R
C34 C 0.6205(11) 0.1843(7) 0.2840(4) 0.106(4) Uani 1 1 d D
H34 H 0.6296 0.1424 0.2676 0.127 Uiso 1 1 calc R
C35 C 0.6822(11) 0.2424(6) 0.2678(4) 0.106(4) Uani 1 1 d D
H35 H 0.7362 0.2394 0.2415 0.128 Uiso 1 1 calc R
C36 C 0.6640(9) 0.3057(5) 0.2905(3) 0.076(3) Uani 1 1 d D
H36 H 0.7053 0.3452 0.2794 0.091 Uiso 1 1 calc R
C37 C 0.6782(8) 0.5408(4) 0.4243(3) 0.066(2) Uani 1 1 d .
H37A H 0.6592 0.5753 0.4490 0.079 Uiso 1 1 calc R
H37B H 0.5984 0.5409 0.3953 0.079 Uiso 1 1 calc R
C38 C 0.8111(9) 0.5587(4) 0.4055(3) 0.083(3) Uani 1 1 d .
H38A H 0.8893 0.5626 0.4349 0.100 Uiso 1 1 calc R
H38B H 0.7994 0.6030 0.3881 0.100 Uiso 1 1 calc R
C39 C 0.8473(8) 0.5046(5) 0.3683(3) 0.080(3) Uani 1 1 d .
H39A H 0.7730 0.5035 0.3375 0.096 Uiso 1 1 calc R
H39B H 0.9371 0.5164 0.3576 0.096 Uiso 1 1 calc R
Se4 Se 0.67746(9) 0.37024(4) 0.14198(3) 0.0726(3) Uani 1 1 d .
P41 P 0.8100(2) 0.35682(11) 0.08003(8) 0.0540(6) Uani 1 1 d .
S41 S 0.8249(2) 0.43333(11) 0.03545(9) 0.0806(7) Uani 1 1 d .
O42 O 0.7359(5) 0.2929(3) 0.05030(18) 0.0566(14) Uani 1 1 d .
O43 O 0.9617(4) 0.3296(3) 0.10735(17) 0.0600(14) Uani 1 1 d .
C41 C 0.7582(9) 0.4533(4) 0.1726(3) 0.059(2) Uani 1 1 d D
C42 C 0.8792(10) 0.4514(6) 0.2099(4) 0.091(3) Uani 1 1 d D
H42 H 0.9266 0.4100 0.2188 0.109 Uiso 1 1 calc R
C43 C 0.9293(15) 0.5115(8) 0.2340(5) 0.139(6) Uani 1 1 d D
H43 H 1.0111 0.5098 0.2596 0.167 Uiso 1 1 calc R
C44 C 0.8642(16) 0.5743(9) 0.2219(6) 0.165(10) Uani 1 1 d D
H44 H 0.9010 0.6144 0.2385 0.198 Uiso 1 1 calc R
C45 C 0.7468(16) 0.5751(6) 0.1855(5) 0.147(6) Uani 1 1 d D
H45 H 0.7002 0.6169 0.1772 0.176 Uiso 1 1 calc R
C46 C 0.6905(9) 0.5154(6) 0.1593(4) 0.088(3) Uani 1 1 d D
H46 H 0.6091 0.5176 0.1335 0.105 Uiso 1 1 calc R
C47 C 0.7461(8) 0.2252(4) 0.0745(3) 0.075(3) Uani 1 1 d .
H47A H 0.7027 0.1909 0.0496 0.091 Uiso 1 1 calc R
H47B H 0.6955 0.2249 0.1036 0.091 Uiso 1 1 calc R
C48 C 0.8998(10) 0.2089(4) 0.0927(3) 0.088(3) Uani 1 1 d .
H48A H 0.9477 0.2073 0.0629 0.105 Uiso 1 1 calc R
H48B H 0.9074 0.1636 0.1086 0.105 Uiso 1 1 calc R
C49 C 0.9754(8) 0.2604(4) 0.1313(3) 0.066(3) Uani 1 1 d .
H49A H 0.9330 0.2603 0.1624 0.080 Uiso 1 1 calc R
H49B H 1.0759 0.2482 0.1410 0.080 Uiso 1 1 calc R
Se5 Se 0.10171(9) 0.61726(4) 0.13300(3) 0.0656(3) Uani 1 1 d .
P51 P 0.2154(2) 0.63385(10) 0.06617(8) 0.0541(6) Uani 1 1 d .
S51 S 0.1916(2) 0.56236(12) 0.01503(8) 0.0802(7) Uani 1 1 d .
O52 O 0.1495(4) 0.7041(2) 0.04307(16) 0.0507(13) Uani 1 1 d .
O53 O 0.3772(5) 0.6487(3) 0.08830(19) 0.0674(15) Uani 1 1 d .
C51 C 0.2152(8) 0.5416(4) 0.1603(3) 0.053(2) Uani 1 1 d .
C52 C 0.1910(9) 0.4766(5) 0.1415(3) 0.063(2) Uani 1 1 d .
H52 H 0.1171 0.4686 0.1135 0.076 Uiso 1 1 calc R
C53 C 0.2724(10) 0.4234(5) 0.1627(3) 0.077(3) Uani 1 1 d .
H53 H 0.2577 0.3799 0.1479 0.092 Uiso 1 1 calc R
C54 C 0.3744(11) 0.4324(6) 0.2050(4) 0.084(3) Uani 1 1 d .
H54 H 0.4294 0.3952 0.2195 0.100 Uiso 1 1 calc R
C55 C 0.3973(10) 0.4965(7) 0.2269(4) 0.095(3) Uani 1 1 d .
H55 H 0.4645 0.5029 0.2571 0.114 Uiso 1 1 calc R
C56 C 0.3203(10) 0.5503(5) 0.2037(4) 0.080(3) Uani 1 1 d .
H56 H 0.3387 0.5943 0.2174 0.096 Uiso 1 1 calc R
C57 C 0.4168(8) 0.7124(5) 0.1171(3) 0.082(3) Uani 1 1 d .
H57A H 0.5204 0.7170 0.1244 0.098 Uiso 1 1 calc R
H57B H 0.3830 0.7109 0.1499 0.098 Uiso 1 1 calc R
C58 C 0.3535(9) 0.7723(4) 0.0867(3) 0.081(3) Uani 1 1 d .
H58A H 0.3928 0.7751 0.0550 0.097 Uiso 1 1 calc R
H58B H 0.3808 0.8139 0.1066 0.097 Uiso 1 1 calc R
C59 C 0.1932(8) 0.7692(3) 0.0728(3) 0.068(2) Uani 1 1 d .
H59A H 0.1578 0.8089 0.0518 0.082 Uiso 1 1 calc R
H59B H 0.1521 0.7702 0.1042 0.082 Uiso 1 1 calc R
Se6 Se 1.02409(9) 0.64362(4) 0.63575(3) 0.0741(3) Uani 1 1 d .
P61 P 0.8444(2) 0.62878(11) 0.56878(8) 0.0574(6) Uani 1 1 d .
S61 S 0.8176(2) 0.70191(11) 0.51955(9) 0.0853(8) Uani 1 1 d .
O62 O 0.8914(5) 0.5585(3) 0.54444(18) 0.0577(13) Uani 1 1 d .
O63 O 0.7050(5) 0.6114(3) 0.59080(18) 0.0656(15) Uani 1 1 d .
C61 C 0.9421(9) 0.7202(6) 0.6650(3) 0.070(3) Uani 1 1 d .
C62 C 0.8781(11) 0.7121(5) 0.7045(5) 0.098(4) Uani 1 1 d .
H62 H 0.8713 0.6677 0.7172 0.117 Uiso 1 1 calc R
C63 C 0.8211(11) 0.7642(8) 0.7282(4) 0.107(4) Uani 1 1 d .
H63 H 0.7748 0.7559 0.7561 0.128 Uiso 1 1 calc R
C64 C 0.8335(9) 0.8300(7) 0.7099(4) 0.094(3) Uani 1 1 d .
H64 H 0.7981 0.8670 0.7263 0.113 Uiso 1 1 calc R
C65 C 0.8975(10) 0.8414(5) 0.6678(4) 0.092(3) Uani 1 1 d .
H65 H 0.9015 0.8853 0.6540 0.111 Uiso 1 1 calc R
C66 C 0.9561(9) 0.7852(6) 0.6464(3) 0.074(3) Uani 1 1 d .
H66 H 1.0056 0.7918 0.6192 0.088 Uiso 1 1 calc R
C67 C 0.6972(9) 0.5448(5) 0.6180(3) 0.086(3) Uani 1 1 d .
H67A H 0.7639 0.5449 0.6508 0.104 Uiso 1 1 calc R
H67B H 0.6013 0.5379 0.6251 0.104 Uiso 1 1 calc R
C68 C 0.7334(10) 0.4891(4) 0.5848(3) 0.081(3) Uani 1 1 d .
H68A H 0.6625 0.4885 0.5530 0.097 Uiso 1 1 calc R
H68B H 0.7259 0.4456 0.6024 0.097 Uiso 1 1 calc R
C69 C 0.8824(8) 0.4933(4) 0.5701(3) 0.071(2) Uani 1 1 d .
H69A H 0.9560 0.4903 0.6011 0.085 Uiso 1 1 calc R
H69B H 0.8960 0.4557 0.5471 0.085 Uiso 1 1 calc R
Se7 Se 0.86638(9) 0.83144(4) 0.41482(3) 0.0655(3) Uani 1 1 d .
P71 P 0.7310(2) 0.92358(10) 0.42274(8) 0.0505(6) Uani 1 1 d .
S71 S 0.7073(2) 0.99001(11) 0.36842(8) 0.0772(7) Uani 1 1 d .
O72 O 0.5827(5) 0.8980(2) 0.43406(19) 0.0573(14) Uani 1 1 d .
O73 O 0.8140(5) 0.9531(2) 0.47487(18) 0.0541(14) Uani 1 1 d .
C71 C 0.7524(9) 0.7889(4) 0.3550(3) 0.059(2) Uani 1 1 d .
C72 C 0.6543(10) 0.7362(5) 0.3633(4) 0.085(3) Uani 1 1 d .
H72 H 0.6390 0.7256 0.3965 0.102 Uiso 1 1 calc R
C73 C 0.5833(9) 0.7018(5) 0.3206(5) 0.095(3) Uani 1 1 d .
H73 H 0.5190 0.6667 0.3243 0.114 Uiso 1 1 calc R
C74 C 0.6089(13) 0.7199(7) 0.2717(4) 0.118(5) Uani 1 1 d .
H74 H 0.5585 0.6968 0.2429 0.141 Uiso 1 1 calc R
C75 C 0.7016(13) 0.7685(6) 0.2637(5) 0.107(4) Uani 1 1 d .
H75 H 0.7167 0.7786 0.2304 0.129 Uiso 1 1 calc R
C76 C 0.7741(10) 0.8032(5) 0.3059(4) 0.083(3) Uani 1 1 d .
H76 H 0.8396 0.8372 0.3010 0.100 Uiso 1 1 calc R
C77 C 0.5796(8) 0.8611(4) 0.4821(3) 0.073(3) Uani 1 1 d .
H77A H 0.6229 0.8160 0.4806 0.088 Uiso 1 1 calc R
H77B H 0.4810 0.8546 0.4864 0.088 Uiso 1 1 calc R
C78 C 0.6617(9) 0.9017(4) 0.5284(3) 0.074(3) Uani 1 1 d .
H78A H 0.6134 0.9452 0.5312 0.088 Uiso 1 1 calc R
H78B H 0.6608 0.8759 0.5601 0.088 Uiso 1 1 calc R
C79 C 0.8118(8) 0.9152(4) 0.5231(3) 0.061(2) Uani 1 1 d .
H79A H 0.8594 0.9419 0.5525 0.074 Uiso 1 1 calc R
H79B H 0.8627 0.8719 0.5225 0.074 Uiso 1 1 calc R
Se8 Se 0.08936(10) 0.70049(5) 0.38570(4) 0.1002(4) Uani 1 1 d .
P81 P 0.2486(2) 0.61596(10) 0.40609(8) 0.0562(6) Uani 1 1 d .
S81 S 0.2724(2) 0.55483(12) 0.35139(9) 0.0818(7) Uani 1 1 d .
O82 O 0.3942(5) 0.6502(2) 0.4324(2) 0.0667(15) Uani 1 1 d .
O83 O 0.1852(5) 0.5805(2) 0.4515(2) 0.0572(14) Uani 1 1 d .
C81 C 0.1751(9) 0.7487(5) 0.3368(4) 0.060(2) Uani 1 1 d .
C82 C 0.2678(11) 0.7981(4) 0.3497(3) 0.076(3) Uani 1 1 d .
H82 H 0.2966 0.8088 0.3847 0.091 Uiso 1 1 calc R
C83 C 0.3246(11) 0.8350(5) 0.3131(4) 0.099(3) Uani 1 1 d .
H83 H 0.3943 0.8682 0.3238 0.119 Uiso 1 1 calc R
C84 C 0.2782(10) 0.8227(5) 0.2608(5) 0.093(3) Uani 1 1 d .
H84 H 0.3099 0.8492 0.2354 0.111 Uiso 1 1 calc R
C85 C 0.1834(12) 0.7697(7) 0.2481(4) 0.107(4) Uani 1 1 d .
H85 H 0.1543 0.7579 0.2133 0.128 Uiso 1 1 calc R
C86 C 0.1301(9) 0.7335(5) 0.2858(5) 0.100(4) Uani 1 1 d .
H86 H 0.0633 0.6986 0.2762 0.121 Uiso 1 1 calc R
C87 C 0.2004(9) 0.6145(4) 0.5026(3) 0.076(3) Uani 1 1 d .
H87A H 0.1726 0.5826 0.5275 0.091 Uiso 1 1 calc R
H87B H 0.1363 0.6538 0.4999 0.091 Uiso 1 1 calc R
C88 C 0.3512(9) 0.6382(4) 0.5216(3) 0.080(3) Uani 1 1 d .
H88A H 0.3552 0.6627 0.5542 0.097 Uiso 1 1 calc R
H88B H 0.4132 0.5982 0.5284 0.097 Uiso 1 1 calc R
C89 C 0.4057(9) 0.6840(4) 0.4837(3) 0.085(3) Uani 1 1 d .
H89A H 0.3508 0.7264 0.4799 0.102 Uiso 1 1 calc R
H89B H 0.5051 0.6955 0.4969 0.102 Uiso 1 1 calc R

loop_
_atom_site_aniso_label
_atom_site_aniso_U_11
_atom_site_aniso_U_22
_atom_site_aniso_U_33
_atom_site_aniso_U_23
_atom_site_aniso_U_13
_atom_site_aniso_U_12
Se1 0.0635(6) 0.0598(6) 0.0803(6) 0.0213(5) 0.0231(5) 0.0225(5)
P11 0.0442(13) 0.0474(14) 0.0546(14) 0.0098(11) 0.0121(11) 0.0057(11)
S11 0.0818(17) 0.0692(17) 0.0669(16) -0.0124(12) 0.0064(13) 0.0106(13)
O12 0.035(3) 0.057(4) 0.072(4) -0.006(3) 0.007(3) 0.000(3)
O13 0.055(3) 0.054(3) 0.050(3) 0.006(3) 0.008(3) -0.008(3)
C11 0.066(7) 0.057(7) 0.086(8) 0.013(6) 0.026(6) 0.021(5)
C12 0.086(8) 0.117(10) 0.103(9) 0.014(9) 0.017(8) 0.017(7)
C13 0.102(11) 0.199(16) 0.089(10) 0.041(11) 0.007(8) 0.011(10)
C14 0.142(13) 0.120(12) 0.099(11) 0.040(10) 0.028(10) 0.024(9)
C15 0.139(10) 0.058(7) 0.132(10) 0.035(8) 0.077(9) 0.002(7)
C16 0.095(8) 0.072(7) 0.105(8) 0.023(7) 0.051(7) 0.026(6)
C17 0.040(5) 0.084(7) 0.139(9) 0.001(7) 0.026(6) -0.002(5)
C18 0.072(7) 0.078(7) 0.075(7) -0.001(5) -0.023(5) 0.010(6)
C19 0.070(6) 0.064(6) 0.053(6) 0.005(5) 0.014(5) 0.009(5)
Se2 0.0573(6) 0.0823(7) 0.1106(8) -0.0404(6) -0.0023(6) 0.0237(5)
P21 0.0463(13) 0.0520(15) 0.0682(16) -0.0101(12) 0.0051(12) 0.0069(12)
S21 0.0849(18) 0.0819(18) 0.0777(18) 0.0150(14) 0.0113(14) 0.0165(15)
O22 0.047(3) 0.043(3) 0.069(4) -0.001(3) 0.005(3) -0.006(3)
O23 0.038(3) 0.058(4) 0.076(4) 0.007(3) 0.002(3) 0.003(3)
C21 0.069(6) 0.032(5) 0.066(7) -0.018(5) 0.020(5) 0.007(4)
C22 0.075(7) 0.050(6) 0.052(6) -0.017(5) -0.002(5) 0.014(5)
C23 0.102(8) 0.049(6) 0.082(7) 0.002(6) 0.029(6) -0.001(5)
C24 0.109(8) 0.055(7) 0.089(9) -0.022(6) 0.021(7) -0.006(6)
C25 0.118(9) 0.082(8) 0.049(7) -0.005(6) 0.013(6) -0.005(6)
C26 0.087(7) 0.066(7) 0.089(8) 0.005(6) 0.036(7) -0.004(5)
C27 0.065(6) 0.050(5) 0.066(6) -0.011(5) -0.014(5) 0.001(5)
C28 0.067(6) 0.091(7) 0.077(6) -0.004(6) 0.025(5) 0.008(6)
C29 0.055(6) 0.057(6) 0.107(8) 0.004(6) 0.014(5) -0.025(5)
Se3 0.0590(6) 0.0684(7) 0.0690(6) -0.0124(5) -0.0048(5) 0.0071(5)
P31 0.0466(13) 0.0632(16) 0.0493(14) -0.0031(12) 0.0120(11) -0.0029(12)
S31 0.0767(16) 0.0708(16) 0.0748(16) 0.0186(14) 0.0027(13) -0.0012(14)
O32 0.049(3) 0.068(4) 0.063(4) 0.009(3) 0.019(3) 0.012(3)
O33 0.055(3) 0.050(3) 0.058(3) -0.006(3) 0.016(3) 0.001(3)
C31 0.050(5) 0.073(7) 0.046(6) 0.011(5) -0.008(4) -0.005(5)
C32 0.086(7) 0.071(7) 0.087(7) -0.001(6) 0.024(6) -0.002(6)
C33 0.117(10) 0.052(8) 0.132(11) -0.003(7) -0.028(8) -0.016(7)
C34 0.098(10) 0.127(12) 0.083(9) -0.047(9) -0.010(7) 0.029(8)
C35 0.115(10) 0.112(10) 0.084(9) -0.029(8) -0.003(7) 0.018(9)
C36 0.070(7) 0.102(9) 0.054(6) 0.003(6) 0.008(5) 0.001(6)
C37 0.046(5) 0.072(7) 0.080(7) -0.007(5) 0.011(5) 0.002(5)
C38 0.081(7) 0.055(6) 0.103(8) -0.016(6) -0.012(6) -0.001(6)
C39 0.055(6) 0.103(8) 0.085(7) 0.044(7) 0.023(5) -0.012(6)
Se4 0.0653(6) 0.0763(7) 0.0824(7) -0.0226(5) 0.0297(5) -0.0120(5)
P41 0.0468(14) 0.0576(15) 0.0561(15) -0.0080(12) 0.0053(11) 0.0030(12)
S41 0.0886(18) 0.0669(16) 0.0865(17) 0.0156(14) 0.0161(14) 0.0085(14)
O42 0.051(3) 0.053(4) 0.064(4) -0.016(3) 0.005(3) -0.004(3)
O43 0.033(3) 0.082(4) 0.063(4) -0.007(3) 0.004(3) -0.003(3)
C41 0.056(6) 0.069(7) 0.058(6) -0.008(5) 0.027(5) 0.007(5)
C42 0.079(8) 0.129(10) 0.061(7) -0.002(7) 0.001(6) -0.012(7)
C43 0.118(11) 0.218(18) 0.082(9) -0.051(13) 0.021(8) -0.065(13)
C44 0.19(2) 0.189(17) 0.136(16) -0.109(15) 0.094(14) -0.132(16)
C45 0.234(18) 0.067(9) 0.171(15) -0.042(10) 0.122(13) -0.043(11)
C46 0.069(7) 0.085(8) 0.107(8) 0.013(7) 0.012(6) 0.016(7)
C47 0.046(6) 0.084(8) 0.098(7) -0.024(6) 0.019(5) -0.007(5)
C48 0.124(9) 0.052(6) 0.102(8) -0.003(6) 0.059(7) -0.010(6)
C49 0.048(5) 0.076(7) 0.075(7) 0.026(6) 0.010(5) 0.013(5)
Se5 0.0665(6) 0.0678(6) 0.0683(6) 0.0077(5) 0.0278(5) 0.0058(5)
P51 0.0546(14) 0.0474(14) 0.0633(15) 0.0035(12) 0.0187(12) 0.0021(12)
S51 0.1036(19) 0.0600(15) 0.0843(18) -0.0129(13) 0.0364(15) -0.0041(14)
O52 0.045(3) 0.049(3) 0.056(3) 0.000(3) 0.006(2) -0.008(3)
O53 0.046(3) 0.080(4) 0.077(4) 0.002(3) 0.012(3) 0.006(3)
C51 0.058(6) 0.069(7) 0.035(5) -0.003(5) 0.013(4) -0.011(5)
C52 0.071(7) 0.063(7) 0.057(6) 0.010(6) 0.015(5) 0.001(6)
C53 0.091(8) 0.083(8) 0.056(7) 0.005(6) 0.014(6) -0.007(7)
C54 0.082(8) 0.092(9) 0.085(9) 0.033(7) 0.039(7) 0.027(7)
C55 0.085(8) 0.141(11) 0.053(7) 0.024(8) -0.002(6) -0.020(8)
C56 0.102(8) 0.064(7) 0.075(8) 0.029(6) 0.018(6) -0.008(6)
C57 0.058(6) 0.100(8) 0.084(7) 0.003(7) 0.001(5) 0.001(6)
C58 0.059(6) 0.083(8) 0.103(8) -0.010(6) 0.018(6) -0.022(6)
C59 0.087(7) 0.033(5) 0.090(7) 0.002(5) 0.027(6) 0.002(5)
Se6 0.0664(6) 0.0740(7) 0.0725(6) -0.0051(5) -0.0128(5) 0.0062(5)
P61 0.0540(14) 0.0550(16) 0.0583(15) -0.0031(12) -0.0030(12) -0.0024(12)
S61 0.0910(18) 0.0633(16) 0.0907(18) 0.0190(14) -0.0125(15) -0.0018(14)
O62 0.056(3) 0.044(3) 0.076(4) -0.004(3) 0.021(3) -0.002(3)
O63 0.049(3) 0.068(4) 0.081(4) -0.015(3) 0.015(3) 0.001(3)
C61 0.052(6) 0.128(10) 0.030(6) -0.012(6) 0.007(4) -0.018(6)
C62 0.109(9) 0.081(8) 0.098(10) -0.030(7) 0.004(7) -0.005(7)
C63 0.088(9) 0.180(14) 0.057(8) 0.010(9) 0.024(6) -0.047(10)
C64 0.056(6) 0.150(12) 0.075(8) -0.056(8) 0.009(6) -0.002(7)
C65 0.087(8) 0.095(9) 0.096(9) -0.022(7) 0.018(6) 0.010(7)
C66 0.058(6) 0.079(8) 0.080(7) -0.002(7) 0.002(5) -0.019(6)
C67 0.081(7) 0.104(9) 0.085(7) 0.014(7) 0.046(6) -0.013(6)
C68 0.109(8) 0.052(6) 0.077(7) 0.005(5) 0.008(6) -0.021(6)
C69 0.068(6) 0.056(7) 0.086(7) 0.008(5) 0.008(5) 0.005(5)
Se7 0.0588(6) 0.0595(6) 0.0759(6) -0.0121(5) 0.0061(5) 0.0160(5)
P71 0.0457(13) 0.0490(14) 0.0566(14) -0.0060(12) 0.0085(11) 0.0048(11)
S71 0.0944(19) 0.0715(18) 0.0655(16) 0.0163(13) 0.0140(14) 0.0138(14)
O72 0.049(3) 0.052(3) 0.071(4) -0.004(3) 0.013(3) -0.001(3)
O73 0.069(4) 0.042(3) 0.052(3) -0.002(3) 0.011(3) -0.009(3)
C71 0.056(6) 0.054(6) 0.066(7) -0.018(5) 0.007(5) 0.016(5)
C72 0.099(8) 0.065(7) 0.088(8) 0.002(6) 0.009(7) 0.012(6)
C73 0.077(7) 0.061(7) 0.134(10) -0.029(8) -0.014(8) -0.010(5)
C74 0.135(12) 0.155(13) 0.057(8) -0.042(9) 0.002(8) 0.057(10)
C75 0.131(12) 0.122(12) 0.074(9) 0.011(8) 0.033(8) 0.007(8)
C76 0.110(9) 0.093(8) 0.053(7) -0.001(6) 0.031(6) 0.014(6)
C77 0.052(6) 0.062(6) 0.117(8) 0.021(6) 0.043(6) 0.012(5)
C78 0.106(8) 0.058(6) 0.059(6) 0.013(5) 0.022(6) 0.009(6)
C79 0.055(6) 0.068(6) 0.056(6) -0.011(5) -0.005(4) 0.008(5)
Se8 0.0769(7) 0.0850(8) 0.1512(10) 0.0510(7) 0.0543(7) 0.0443(6)
P81 0.0493(14) 0.0426(13) 0.0786(17) 0.0037(12) 0.0170(12) 0.0056(11)
S81 0.0759(17) 0.0784(18) 0.0874(18) -0.0188(15) 0.0050(14) 0.0078(14)
O82 0.046(3) 0.060(4) 0.098(4) -0.010(3) 0.022(3) -0.006(3)
O83 0.051(3) 0.043(3) 0.080(4) 0.009(3) 0.017(3) -0.001(3)
C81 0.051(6) 0.052(6) 0.071(7) -0.001(5) -0.005(5) 0.008(5)
C82 0.130(9) 0.034(6) 0.059(7) 0.008(5) 0.006(6) 0.004(6)
C83 0.140(10) 0.073(7) 0.080(8) -0.008(7) 0.008(7) -0.026(7)
C84 0.093(9) 0.070(8) 0.119(10) 0.028(7) 0.031(7) 0.008(6)
C85 0.111(10) 0.115(11) 0.084(9) -0.014(8) -0.012(7) 0.010(8)
C86 0.061(7) 0.094(8) 0.136(11) 0.032(8) -0.011(7) -0.029(6)
C87 0.097(7) 0.055(6) 0.089(7) 0.010(5) 0.051(6) 0.013(5)
C88 0.070(7) 0.085(7) 0.087(7) -0.028(6) 0.015(6) 0.001(6)
C89 0.079(7) 0.079(7) 0.101(8) -0.037(6) 0.029(6) -0.032(5)

loop_
_atom_type_symbol
_atom_type_description
_atom_type_scat_dispersion_real
_atom_type_scat_dispersion_imag
_atom_type_scat_source
C C 0.0033 0.0016 'International Tables Vol C Tables 4.2.6.8 and 6.1.1.4'
H H 0.0000 0.0000 'International Tables Vol C Tables 4.2.6.8 and 6.1.1.4'
O O 0.0106 0.0060 'International Tables Vol C Tables 4.2.6.8 and 6.1.1.4'
P P 0.1023 0.0942 'International Tables Vol C Tables 4.2.6.8 and 6.1.1.4'
S S 0.1246 0.1234 'International Tables Vol C Tables 4.2.6.8 and 6.1.1.4'
Se Se -0.0929 2.2259 'International Tables Vol C Tables 4.2.6.8 and 6.1.1.4'

loop_
_geom_angle_atom_site_label_1
_geom_angle_atom_site_label_2
_geom_angle_atom_site_label_3
_geom_angle
C11 Se1 P11 99.3(2)
O13 P11 O12 106.5(3)
O13 P11 S11 113.7(2)
O12 P11 S11 110.6(2)
O13 P11 Se1 98.72(19)
O12 P11 Se1 108.7(2)
S11 P11 Se1 117.62(11)
C17 O12 P11 118.0(4)
C19 O13 P11 119.7(4)
C12 C11 C16 119.9(9)
C12 C11 Se1 121.5(9)
C16 C11 Se1 118.4(8)
C11 C12 C13 118.9(11)
C11 C12 H12 120.6
C13 C12 H12 120.6
C14 C13 C12 120.6(14)
C14 C13 H13 119.7
C12 C13 H13 119.7
C13 C14 C15 121.4(14)
C13 C14 H14 119.3
C15 C14 H14 119.3
C14 C15 C16 120.6(12)
C14 C15 H15 119.7
C16 C15 H15 119.7
C15 C16 C11 118.6(10)
C15 C16 H16 120.7
C11 C16 H16 120.7
O12 C17 C18 111.3(7)
O12 C17 H17A 109.4
C18 C17 H17A 109.4
O12 C17 H17B 109.4
C18 C17 H17B 109.4
H17A C17 H17B 108.0
C19 C18 C17 112.1(6)
C19 C18 H18A 109.2
C17 C18 H18A 109.2
C19 C18 H18B 109.2
C17 C18 H18B 109.2
H18A C18 H18B 107.9
O13 C19 C18 108.5(6)
O13 C19 H19A 110.0
C18 C19 H19A 110.0
O13 C19 H19B 110.0
C18 C19 H19B 110.0
H19A C19 H19B 108.4
C21 Se2 P21 97.7(2)
O22 P21 O23 106.4(3)
O22 P21 S21 113.3(2)
O23 P21 S21 112.1(2)
O22 P21 Se2 99.55(18)
O23 P21 Se2 107.5(2)
S21 P21 Se2 116.83(12)
C27 O22 P21 119.0(4)
C29 O23 P21 117.9(4)
C22 C21 C26 119.1(8)
C22 C21 Se2 120.2(7)
C26 C21 Se2 120.7(8)
C21 C22 C23 121.2(8)
C21 C22 H22 119.4
C23 C22 H22 119.4
C22 C23 C24 119.1(9)
C22 C23 H23 120.4
C24 C23 H23 120.4
C25 C24 C23 120.2(9)
C25 C24 H24 119.9
C23 C24 H24 119.9
C24 C25 C26 121.0(9)
C24 C25 H25 119.5
C26 C25 H25 119.5
C21 C26 C25 119.3(8)
C21 C26 H26 120.3
C25 C26 H26 120.3
C28 C27 O22 111.5(6)
C28 C27 H27A 109.3
O22 C27 H27A 109.3
C28 C27 H27B 109.3
O22 C27 H27B 109.3
H27A C27 H27B 108.0
C27 C28 C29 111.0(6)
C27 C28 H28A 109.4
C29 C28 H28A 109.4
C27 C28 H28B 109.4
C29 C28 H28B 109.4
H28A C28 H28B 108.0
O23 C29 C28 113.4(6)
O23 C29 H29A 108.9
C28 C29 H29A 108.9
O23 C29 H29B 108.9
C28 C29 H29B 108.9
H29A C29 H29B 107.7
C31 Se3 P31 99.6(2)
O33 P31 O32 104.7(3)
O33 P31 S31 114.6(2)
O32 P31 S31 111.7(2)
O33 P31 Se3 100.18(19)
O32 P31 Se3 107.02(19)
S31 P31 Se3 117.40(12)
C39 O32 P31 119.0(4)
C37 O33 P31 120.8(4)
C32 C31 C36 120.4(8)
C32 C31 Se3 118.4(7)
C36 C31 Se3 121.0(7)
C31 C32 C33 118.8(9)
C31 C32 H32 120.6
C33 C32 H32 120.6
C34 C33 C32 120.4(10)
C34 C33 H33 119.8
C32 C33 H33 119.8
C33 C34 C35 120.6(12)
C33 C34 H34 119.7
C35 C34 H34 119.7
C34 C35 C36 120.1(12)
C34 C35 H35 119.9
C36 C35 H35 119.9
C31 C36 C35 119.6(10)
C31 C36 H36 120.2
C35 C36 H36 120.2
O33 C37 C38 111.1(6)
O33 C37 H37A 109.4
C38 C37 H37A 109.4
O33 C37 H37B 109.4
C38 C37 H37B 109.4
H37A C37 H37B 108.0
C37 C38 C39 110.9(7)
C37 C38 H38A 109.5
C39 C38 H38A 109.5
C37 C38 H38B 109.5
C39 C38 H38B 109.5
H38A C38 H38B 108.0
O32 C39 C38 110.9(6)
O32 C39 H39A 109.5
C38 C39 H39A 109.5
O32 C39 H39B 109.5
C38 C39 H39B 109.5
H39A C39 H39B 108.0
C41 Se4 P41 99.7(2)
O42 P41 O43 104.6(3)
O42 P41 S41 112.9(2)
O43 P41 S41 112.1(2)
O42 P41 Se4 101.1(2)
O43 P41 Se4 107.23(19)
S41 P41 Se4 117.68(12)
C47 O42 P41 120.9(5)
C49 O43 P41 120.0(4)
C42 C41 C46 119.7(9)
C42 C41 Se4 120.0(8)
C46 C41 Se4 120.1(8)
C41 C42 C43 118.8(11)
C41 C42 H42 120.6
C43 C42 H42 120.6
C42 C43 C44 123.0(16)
C42 C43 H43 118.5
C44 C43 H43 118.5
C45 C44 C43 117.3(17)
C45 C44 H44 121.3
C43 C44 H44 121.3
C44 C45 C46 122.4(15)
C44 C45 H45 118.8
C46 C45 H45 118.8
C41 C46 C45 118.7(10)
C41 C46 H46 120.7
C45 C46 H46 120.7
O42 C47 C48 108.4(6)
O42 C47 H47A 110.0
C48 C47 H47A 110.0
O42 C47 H47B 110.0
C48 C47 H47B 110.0
H47A C47 H47B 108.4
C47 C48 C49 113.3(7)
C47 C48 H48A 108.9
C49 C48 H48A 108.9
C47 C48 H48B 108.9
C49 C48 H48B 108.9
H48A C48 H48B 107.7
O43 C49 C48 108.9(6)
O43 C49 H49A 109.9
C48 C49 H49A 109.9
O43 C49 H49B 109.9
C48 C49 H49B 109.9
H49A C49 H49B 108.3
C51 Se5 P51 94.9(2)
O53 P51 O52 106.1(3)
O53 P51 S51 112.1(2)
O52 P51 S51 111.8(2)
O53 P51 Se5 108.4(2)
O52 P51 Se5 102.16(18)
S51 P51 Se5 115.40(12)
C59 O52 P51 118.5(4)
C57 O53 P51 119.3(5)
C52 C51 C56 117.4(8)
C52 C51 Se5 122.7(7)
C56 C51 Se5 119.7(7)
C53 C52 C51 121.1(9)
C53 C52 H52 119.4
C51 C52 H52 119.4
C54 C53 C52 120.9(10)
C54 C53 H53 119.5
C52 C53 H53 119.5
C53 C54 C55 119.8(10)
C53 C54 H54 120.1
C55 C54 H54 120.1
C56 C55 C54 118.9(10)
C56 C55 H55 120.6
C54 C55 H55 120.6
C55 C56 C51 121.7(9)
C55 C56 H56 119.2
C51 C56 H56 119.2
O53 C57 C58 110.4(7)
O53 C57 H57A 109.6
C58 C57 H57A 109.6
O53 C57 H57B 109.6
C58 C57 H57B 109.6
H57A C57 H57B 108.1
C57 C58 C59 113.4(7)
C57 C58 H58A 108.9
C59 C58 H58A 108.9
C57 C58 H58B 108.9
C59 C58 H58B 108.9
H58A C58 H58B 107.7
C58 C59 O52 109.4(6)
C58 C59 H59A 109.8
O52 C59 H59A 109.8
C58 C59 H59B 109.8
O52 C59 H59B 109.8
H59A C59 H59B 108.3
C61 Se6 P61 96.1(2)
O63 P61 O62 106.0(3)
O63 P61 S61 112.9(2)
O62 P61 S61 112.3(2)
O63 P61 Se6 108.3(2)
O62 P61 Se6 101.21(19)
S61 P61 Se6 115.14(12)
C69 O62 P61 121.2(4)
C67 O63 P61 118.7(4)
C62 C61 C66 118.9(10)
C62 C61 Se6 120.5(10)
C66 C61 Se6 120.5(8)
C61 C62 C63 123.9(12)
C61 C62 H62 118.0
C63 C62 H62 118.0
C62 C63 C64 117.9(11)
C62 C63 H63 121.0
C64 C63 H63 121.0
C65 C64 C63 120.6(11)
C65 C64 H64 119.7
C63 C64 H64 119.7
C64 C65 C66 117.7(10)
C64 C65 H65 121.1
C66 C65 H65 121.1
C61 C66 C65 120.8(10)
C61 C66 H66 119.6
C65 C66 H66 119.6
C68 C67 O63 108.8(6)
C68 C67 H67A 109.9
O63 C67 H67A 109.9
C68 C67 H67B 109.9
O63 C67 H67B 109.9
H67A C67 H67B 108.3
C67 C68 C69 115.7(7)
C67 C68 H68A 108.4
C69 C68 H68A 108.4
C67 C68 H68B 108.4
C69 C68 H68B 108.4
H68A C68 H68B 107.4
O62 C69 C68 107.3(6)
O62 C69 H69A 110.2
C68 C69 H69A 110.2
O62 C69 H69B 110.2
C68 C69 H69B 110.2
H69A C69 H69B 108.5
C71 Se7 P71 99.9(2)
O73 P71 O72 106.3(3)
O73 P71 S71 112.2(2)
O72 P71 S71 111.5(2)
O73 P71 Se7 99.66(19)
O72 P71 Se7 108.24(19)
S71 P71 Se7 117.82(11)
C77 O72 P71 118.6(4)
C79 O73 P71 119.1(4)
C76 C71 C72 120.1(8)
C76 C71 Se7 121.4(8)
C72 C71 Se7 118.2(7)
C73 C72 C71 117.7(9)
C73 C72 H72 121.1
C71 C72 H72 121.1
C72 C73 C74 119.0(10)
C72 C73 H73 120.5
C74 C73 H73 120.5
C75 C74 C73 123.6(12)
C75 C74 H74 118.2
C73 C74 H74 118.2
C74 C75 C76 118.3(12)
C74 C75 H75 120.9
C76 C75 H75 120.9
C71 C76 C75 121.3(10)
C71 C76 H76 119.3
C75 C76 H76 119.3
O72 C77 C78 110.0(6)
O72 C77 H77A 109.7
C78 C77 H77A 109.7
O72 C77 H77B 109.7
C78 C77 H77B 109.7
H77A C77 H77B 108.2
C79 C78 C77 112.1(6)
C79 C78 H78A 109.2
C77 C78 H78A 109.2
C79 C78 H78B 109.2
C77 C78 H78B 109.2
H78A C78 H78B 107.9
O73 C79 C78 109.5(6)
O73 C79 H79A 109.8
C78 C79 H79A 109.8
O73 C79 H79B 109.8
C78 C79 H79B 109.8
H79A C79 H79B 108.2
C81 Se8 P81 99.9(2)
O82 P81 O83 106.1(3)
O82 P81 S81 112.3(2)
O83 P81 S81 113.9(2)
O82 P81 Se8 107.2(2)
O83 P81 Se8 99.63(18)
S81 P81 Se8 116.50(12)
C89 O82 P81 120.0(4)
C87 O83 P81 119.8(4)
C82 C81 C86 119.4(9)
C82 C81 Se8 123.0(8)
C86 C81 Se8 117.5(8)
C81 C82 C83 122.1(9)
C81 C82 H82 118.9
C83 C82 H82 118.9
C82 C83 C84 120.3(10)
C82 C83 H83 119.9
C84 C83 H83 119.9
C85 C84 C83 116.6(10)
C85 C84 H84 121.7
C83 C84 H84 121.7
C84 C85 C86 121.3(11)
C84 C85 H85 119.3
C86 C85 H85 119.3
C81 C86 C85 120.1(10)
C81 C86 H86 120.0
C85 C86 H86 120.0
O83 C87 C88 111.7(6)
O83 C87 H87A 109.3
C88 C87 H87A 109.3
O83 C87 H87B 109.3
C88 C87 H87B 109.3
H87A C87 H87B 107.9
C89 C88 C87 112.7(7)
C89 C88 H88A 109.1
C87 C88 H88A 109.1
C89 C88 H88B 109.1
C87 C88 H88B 109.1
H88A C88 H88B 107.8
O82 C89 C88 111.1(6)
O82 C89 H89A 109.4
C88 C89 H89A 109.4
O82 C89 H89B 109.4
C88 C89 H89B 109.4
H89A C89 H89B 108.0

loop_
_geom_bond_atom_site_label_1
_geom_bond_atom_site_label_2
_geom_bond_distance
Se1 C11 1.901(9)
Se1 P11 2.238(2)
P11 O13 1.552(4)
P11 O12 1.554(5)
P11 S11 1.890(3)
O12 C17 1.458(8)
O13 C19 1.471(7)
C11 C12 1.375(11)
C11 C16 1.414(11)
C12 C13 1.416(12)
C12 H12 0.9300
C13 C14 1.325(13)
C13 H13 0.9300
C14 C15 1.368(13)
C14 H14 0.9300
C15 C16 1.380(10)
C15 H15 0.9300
C16 H16 0.9300
C17 C18 1.510(9)
C17 H17A 0.9700
C17 H17B 0.9700
C18 C19 1.493(9)
C18 H18A 0.9700
C18 H18B 0.9700
C19 H19A 0.9700
C19 H19B 0.9700
Se2 C21 1.903(8)
Se2 P21 2.230(2)
P21 O22 1.565(5)
P21 O23 1.569(5)
P21 S21 1.906(3)
O22 C27 1.478(7)
O23 C29 1.444(8)
C21 C22 1.358(9)
C21 C26 1.376(10)
C22 C23 1.381(10)
C22 H22 0.9300
C23 C24 1.387(10)
C23 H23 0.9300
C24 C25 1.320(10)
C24 H24 0.9300
C25 C26 1.407(10)
C25 H25 0.9300
C26 H26 0.9300
C27 C28 1.470(9)
C27 H27A 0.9700
C27 H27B 0.9700
C28 C29 1.479(9)
C28 H28A 0.9700
C28 H28B 0.9700
C29 H29A 0.9700
C29 H29B 0.9700
Se3 C31 1.912(8)
Se3 P31 2.250(2)
P31 O33 1.556(5)
P31 O32 1.574(5)
P31 S31 1.896(3)
O32 C39 1.473(8)
O33 C37 1.451(8)
C31 C32 1.380(9)
C31 C36 1.386(8)
C32 C33 1.411(10)
C32 H32 0.9300
C33 C34 1.357(10)
C33 H33 0.9300
C34 C35 1.372(11)
C34 H34 0.9300
C35 C36 1.390(10)
C35 H35 0.9300
C36 H36 0.9300
C37 C38 1.473(9)
C37 H37A 0.9700
C37 H37B 0.9700
C38 C39 1.515(10)
C38 H38A 0.9700
C38 H38B 0.9700
C39 H39A 0.9700
C39 H39B 0.9700
Se4 C41 1.900(8)
Se4 P41 2.237(2)
P41 O42 1.562(5)
P41 O43 1.578(5)
P41 S41 1.909(3)
O42 C47 1.456(8)
O43 C49 1.478(8)
C41 C42 1.366(9)
C41 C46 1.381(9)
C42 C43 1.369(12)
C42 H42 0.9300
C43 C44 1.378(13)
C43 H43 0.9300
C44 C45 1.327(13)
C44 H44 0.9300
C45 C46 1.403(11)
C45 H45 0.9300
C46 H46 0.9300
C47 C48 1.483(9)
C47 H47A 0.9700
C47 H47B 0.9700
C48 C49 1.508(9)
C48 H48A 0.9700
C48 H48B 0.9700
C49 H49A 0.9700
C49 H49B 0.9700
Se5 C51 1.883(8)
Se5 P51 2.236(2)
P51 O53 1.566(5)
P51 O52 1.575(5)
P51 S51 1.913(3)
O52 C59 1.504(7)
O53 C57 1.463(8)
C51 C52 1.360(10)
C51 C56 1.379(10)
C52 C53 1.347(10)
C52 H52 0.9300
C53 C54 1.344(11)
C53 H53 0.9300
C54 C55 1.370(11)
C54 H54 0.9300
C55 C56 1.355(11)
C55 H55 0.9300
C56 H56 0.9300
C57 C58 1.473(9)
C57 H57A 0.9700
C57 H57B 0.9700
C58 C59 1.498(9)
C58 H58A 0.9700
C58 H58B 0.9700
C59 H59A 0.9700
C59 H59B 0.9700
Se6 C61 1.901(10)
Se6 P61 2.231(2)
P61 O63 1.571(5)
P61 O62 1.603(5)
P61 S61 1.903(3)
O62 C69 1.443(7)
O63 C67 1.485(8)
C61 C62 1.299(11)
C61 C66 1.366(11)
C62 C63 1.350(12)
C62 H62 0.9300
C63 C64 1.377(12)
C63 H63 0.9300
C64 C65 1.366(11)
C64 H64 0.9300
C65 C66 1.388(10)
C65 H65 0.9300
C66 H66 0.9300
C67 C68 1.466(9)
C67 H67A 0.9700
C67 H67B 0.9700
C68 C69 1.531(10)
C68 H68A 0.9700
C68 H68B 0.9700
C69 H69A 0.9700
C69 H69B 0.9700
Se7 C71 1.920(8)
Se7 P71 2.233(2)
P71 O73 1.555(5)
P71 O72 1.569(5)
P71 S71 1.902(3)
O72 C77 1.451(8)
O73 C79 1.463(7)
C71 C76 1.366(10)
C71 C72 1.425(10)
C72 C73 1.370(10)
C72 H72 0.9300
C73 C74 1.391(12)
C73 H73 0.9300
C74 C75 1.331(13)
C74 H74 0.9300
C75 C76 1.367(12)
C75 H75 0.9300
C76 H76 0.9300
C77 C78 1.535(9)
C77 H77A 0.9700
C77 H77B 0.9700
C78 C79 1.478(9)
C78 H78A 0.9700
C78 H78B 0.9700
C79 H79A 0.9700
C79 H79B 0.9700
Se8 C81 1.883(9)
Se8 P81 2.229(2)
P81 O82 1.575(5)
P81 O83 1.581(5)
P81 S81 1.903(3)
O82 C89 1.479(8)
O83 C87 1.475(7)
C81 C82 1.303(10)
C81 C86 1.360(11)
C82 C83 1.379(11)
C82 H82 0.9300
C83 C84 1.381(11)
C83 H83 0.9300
C84 C85 1.367(12)
C84 H84 0.9300
C85 C86 1.378(12)
C85 H85 0.9300
C86 H86 0.9300
C87 C88 1.499(9)
C87 H87A 0.9700
C87 H87B 0.9700
C88 C89 1.492(10)
C88 H88A 0.9700
C88 H88B 0.9700
C89 H89A 0.9700
C89 H89B 0.9700

loop_
_geom_torsion_atom_site_label_1
_geom_torsion_atom_site_label_2
_geom_torsion_atom_site_label_3
_geom_torsion_atom_site_label_4
_geom_torsion
C11 Se1 P11 O13 174.9(4)
C11 Se1 P11 O12 64.1(4)
C11 Se1 P11 S11 -62.5(4)
O13 P11 O12 C17 -41.4(6)
S11 P11 O12 C17 -165.4(5)
Se1 P11 O12 C17 64.1(5)
O12 P11 O13 C19 43.6(5)
S11 P11 O13 C19 165.7(4)
Se1 P11 O13 C19 -68.9(5)
P11 Se1 C11 C12 88.0(7)
P11 Se1 C11 C16 -98.0(6)
C16 C11 C12 C13 0.1(14)
Se1 C11 C12 C13 174.0(7)
C11 C12 C13 C14 -1.1(18)
C12 C13 C14 C15 0(2)
C13 C14 C15 C16 2(2)
C14 C15 C16 C11 -2.8(15)
C12 C11 C16 C15 1.9(13)
Se1 C11 C16 C15 -172.2(6)
P11 O12 C17 C18 50.6(8)
O12 C17 C18 C19 -57.5(9)
P11 O13 C19 C18 -53.2(7)
C17 C18 C19 O13 57.2(9)
C21 Se2 P21 O22 173.6(4)
C21 Se2 P21 O23 63.0(4)
C21 Se2 P21 S21 -64.1(3)
O23 P21 O22 C27 39.1(5)
S21 P21 O22 C27 162.7(4)
Se2 P21 O22 C27 -72.4(5)
O22 P21 O23 C29 -39.1(5)
S21 P21 O23 C29 -163.5(5)
Se2 P21 O23 C29 66.7(5)
P21 Se2 C21 C22 -91.9(6)
P21 Se2 C21 C26 90.4(6)
C26 C21 C22 C23 -0.5(12)
Se2 C21 C22 C23 -178.3(6)
C21 C22 C23 C24 -1.0(12)
C22 C23 C24 C25 2.1(13)
C23 C24 C25 C26 -1.7(14)
C22 C21 C26 C25 0.9(12)
Se2 C21 C26 C25 178.7(6)
C24 C25 C26 C21 0.2(13)
P21 O22 C27 C28 -50.1(7)
O22 C27 C28 C29 55.9(9)
P21 O23 C29 C28 51.0(8)
C27 C28 C29 O23 -57.5(9)
C31 Se3 P31 O33 -171.1(3)
C31 Se3 P31 O32 80.0(3)
C31 Se3 P31 S31 -46.4(3)
O33 P31 O32 C39 -40.5(6)
S31 P31 O32 C39 -165.0(5)
Se3 P31 O32 C39 65.2(5)
O32 P31 O33 C37 41.4(5)
S31 P31 O33 C37 164.0(4)
Se3 P31 O33 C37 -69.3(5)
P31 Se3 C31 C32 96.5(6)
P31 Se3 C31 C36 -88.2(6)
C36 C31 C32 C33 -1.3(12)
Se3 C31 C32 C33 174.1(6)
C31 C32 C33 C34 -1.0(13)
C32 C33 C34 C35 3.0(14)
C33 C34 C35 C36 -2.7(15)
C32 C31 C36 C35 1.5(12)
Se3 C31 C36 C35 -173.7(6)
C34 C35 C36 C31 0.4(13)
P31 O33 C37 C38 -52.8(8)
O33 C37 C38 C39 56.9(9)
P31 O32 C39 C38 51.1(8)
C37 C38 C39 O32 -56.8(9)
C41 Se4 P41 O42 -174.4(4)
C41 Se4 P41 O43 76.4(4)
C41 Se4 P41 S41 -51.0(3)
O43 P41 O42 C47 42.6(6)
S41 P41 O42 C47 164.6(5)
Se4 P41 O42 C47 -68.7(5)
O42 P41 O43 C49 -40.3(6)
S41 P41 O43 C49 -163.0(5)
Se4 P41 O43 C49 66.4(5)
P41 Se4 C41 C42 -84.8(6)
P41 Se4 C41 C46 98.9(6)
C46 C41 C42 C43 0.9(12)
Se4 C41 C42 C43 -175.4(7)
C41 C42 C43 C44 -0.7(16)
C42 C43 C44 C45 0.7(19)
C43 C44 C45 C46 -1.0(19)
C42 C41 C46 C45 -1.2(13)
Se4 C41 C46 C45 175.1(7)
C44 C45 C46 C41 1.3(16)
P41 O42 C47 C48 -53.8(8)
O42 C47 C48 C49 59.1(9)
P41 O43 C49 C48 49.9(8)
C47 C48 C49 O43 -57.7(9)
C51 Se5 P51 O53 -59.6(4)
C51 Se5 P51 O52 -171.4(3)
C51 Se5 P51 S51 67.1(3)
O53 P51 O52 C59 -40.9(5)
S51 P51 O52 C59 -163.4(4)
Se5 P51 O52 C59 72.6(5)
O52 P51 O53 C57 41.8(6)
S51 P51 O53 C57 164.2(5)
Se5 P51 O53 C57 -67.3(6)
P51 Se5 C51 C52 -81.7(6)
P51 Se5 C51 C56 103.7(6)
C56 C51 C52 C53 -3.7(12)
Se5 C51 C52 C53 -178.5(6)
C51 C52 C53 C54 4.0(13)
C52 C53 C54 C55 -0.5(14)
C53 C54 C55 C56 -3.0(14)
C54 C55 C56 C51 3.2(14)
C52 C51 C56 C55 0.2(12)
Se5 C51 C56 C55 175.1(7)
P51 O53 C57 C58 -52.1(8)
O53 C57 C58 C59 58.4(9)
C57 C58 C59 O52 -57.3(9)
P51 O52 C59 C58 50.1(7)
C61 Se6 P61 O63 -61.9(4)
C61 Se6 P61 O62 -173.0(4)
C61 Se6 P61 S61 65.6(4)
O63 P61 O62 C69 -40.4(6)
S61 P61 O62 C69 -164.2(5)
Se6 P61 O62 C69 72.5(5)
O62 P61 O63 C67 40.3(6)
S61 P61 O63 C67 163.7(5)
Se6 P61 O63 C67 -67.6(5)
P61 Se6 C61 C62 100.5(8)
P61 Se6 C61 C66 -83.0(7)
C66 C61 C62 C63 1.5(16)
Se6 C61 C62 C63 178.0(8)
C61 C62 C63 C64 -1.1(17)
C62 C63 C64 C65 2.2(16)
C63 C64 C65 C66 -3.6(14)
C62 C61 C66 C65 -2.9(14)
Se6 C61 C66 C65 -179.5(6)
C64 C65 C66 C61 4.0(13)
P61 O63 C67 C68 -51.6(9)
O63 C67 C68 C69 59.5(9)
P61 O62 C69 C68 48.3(8)
C67 C68 C69 O62 -57.6(9)
C71 Se7 P71 O73 173.6(4)
C71 Se7 P71 O72 62.7(4)
C71 Se7 P71 S71 -64.8(3)
O73 P71 O72 C77 -42.1(5)
S71 P71 O72 C77 -164.7(4)
Se7 P71 O72 C77 64.2(5)
O72 P71 O73 C79 43.3(5)
S71 P71 O73 C79 165.4(4)
Se7 P71 O73 C79 -69.1(5)
P71 Se7 C71 C76 91.5(7)
P71 Se7 C71 C72 -95.2(6)
C76 C71 C72 C73 -0.6(12)
Se7 C71 C72 C73 -174.0(6)
C71 C72 C73 C74 -0.6(13)
C72 C73 C74 C75 1.4(17)
C73 C74 C75 C76 -1.0(19)
C72 C71 C76 C75 1.0(14)
Se7 C71 C76 C75 174.2(8)
C74 C75 C76 C71 -0.2(17)
P71 O72 C77 C78 50.7(7)
O72 C77 C78 C79 -57.4(8)
P71 O73 C79 C78 -53.6(7)
C77 C78 C79 O73 58.0(8)
C81 Se8 P81 O82 63.8(4)
C81 Se8 P81 O83 174.1(4)
C81 Se8 P81 S81 -63.0(3)
O83 P81 O82 C89 -38.6(6)
S81 P81 O82 C89 -163.6(5)
Se8 P81 O82 C89 67.2(6)
O82 P81 O83 C87 37.8(5)
S81 P81 O83 C87 161.9(4)
Se8 P81 O83 C87 -73.4(5)
P81 Se8 C81 C82 -89.3(7)
P81 Se8 C81 C86 94.9(7)
C86 C81 C82 C83 -1.3(14)
Se8 C81 C82 C83 -176.9(7)
C81 C82 C83 C84 3.4(15)
C82 C83 C84 C85 -4.7(15)
C83 C84 C85 C86 4.1(15)
C82 C81 C86 C85 0.6(14)
Se8 C81 C86 C85 176.5(7)
C84 C85 C86 C81 -2.2(16)
P81 O83 C87 C88 -48.3(8)
O83 C87 C88 C89 55.2(9)
P81 O82 C89 C88 49.7(9)
C87 C88 C89 O82 -55.6(9)

loop_
_cod_related_entry_id
_cod_related_entry_database
_cod_related_entry_code
1 ChemSpider 4414832
